data_4113518
loop_
_publ_author_name
'Vadapalli Chandrasekhar'
'Viswanathan Baskar'
'Jagadese J. Vittal'

_publ_section_title
;
 A New Structural Form of Tin in a Double O-Capped Cluster
;
_journal_name_full 'Journal of the American Chemical Society'
_journal_page_first 2392
_journal_page_last 2393
_journal_paper_doi 10.1021/ja0287478
_journal_volume 125
_journal_year 2003
_chemical_formula_sum 'C60 H88 O20 P4 Sn6'
_chemical_formula_weight 1965.32
_chemical_name_systematic
; 
 ? 
;
_space_group_IT_number 12
_symmetry_cell_setting monoclinic
_symmetry_space_group_name_Hall '-C 2y'
_symmetry_space_group_name_H-M 'C 1 2/m 1'
_atom_sites_solution_hydrogens geom
_atom_sites_solution_primary direct
_atom_sites_solution_secondary difmap
_audit_creation_method SHELXL-97
_cell_angle_alpha 90.00
_cell_angle_beta 105.5550(10)
_cell_angle_gamma 90.00
_cell_formula_units_Z 2
_cell_length_a 16.9713(7)
_cell_length_b 15.6743(6)
_cell_length_c 14.2523(6)
_cell_measurement_reflns_used 7846
_cell_measurement_temperature 223(2)
_cell_measurement_theta_max 29.9
_cell_measurement_theta_min 2.25
_cell_volume 3652.4(3)
_computing_cell_refinement 'Bruker AXS, SAINT'
_computing_data_collection 'Bruker AXS, SMART'
_computing_data_reduction 'Bruker AXS, SAINT'
_computing_molecular_graphics 'Bruker AXS, SHELXTL'
_computing_publication_material 'Bruker AXS, SHELXTL'
_computing_structure_refinement 'SHELXL-97 (Sheldrick, 1997)'
_computing_structure_solution 'SHELXS-97 (Sheldrick, 1990)'
_diffrn_ambient_temperature 223(2)
_diffrn_measured_fraction_theta_full 0.975
_diffrn_measured_fraction_theta_max 0.975
_diffrn_measurement_method '\w scans'
_diffrn_radiation_monochromator graphite
_diffrn_radiation_source 'fine-focus sealed tube'
_diffrn_radiation_type MoK\a
_diffrn_radiation_wavelength 0.71073
_diffrn_reflns_av_R_equivalents 0.0242
_diffrn_reflns_av_sigmaI/netI 0.0326
_diffrn_reflns_limit_h_max 20
_diffrn_reflns_limit_h_min -23
_diffrn_reflns_limit_k_max 21
_diffrn_reflns_limit_k_min -17
_diffrn_reflns_limit_l_max 16
_diffrn_reflns_limit_l_min -20
_diffrn_reflns_number 14858
_diffrn_reflns_theta_full 30.00
_diffrn_reflns_theta_max 30.00
_diffrn_reflns_theta_min 1.80
_exptl_absorpt_coefficient_mu 2.174
_exptl_absorpt_correction_T_max 0.6948
_exptl_absorpt_correction_T_min 0.5575
_exptl_absorpt_correction_type 'sadabs (Sheldrick, 1996)'
_exptl_crystal_colour colorless
_exptl_crystal_density_diffrn 1.787
_exptl_crystal_description 'block, cut'
_exptl_crystal_F_000 1936
_exptl_crystal_size_max 0.40
_exptl_crystal_size_mid 0.30
_exptl_crystal_size_min 0.23
_refine_diff_density_max 1.125
_refine_diff_density_min -0.394
_refine_diff_density_rms 0.111
_refine_ls_extinction_method none
_refine_ls_goodness_of_fit_ref 1.019
_refine_ls_hydrogen_treatment mixed
_refine_ls_matrix_type full
_refine_ls_number_parameters 235
_refine_ls_number_reflns 5373
_refine_ls_number_restraints 21
_refine_ls_restrained_S_all 1.038
_refine_ls_R_factor_all 0.0349
_refine_ls_R_factor_gt 0.0282
_refine_ls_shift/su_max 0.002
_refine_ls_shift/su_mean 0.000
_refine_ls_structure_factor_coef Fsqd
_refine_ls_weighting_details 'calc w=1/[\s^2^(Fo^2^)+(0.0300P)^2^+0.0000P] where P=(Fo^2^+2Fc^2^)/3'
_refine_ls_weighting_scheme calc
_refine_ls_wR_factor_gt 0.0615
_refine_ls_wR_factor_ref 0.0630
_reflns_number_gt 4473
_reflns_number_total 5373
_reflns_threshold_expression >2sigma(I)
_cod_data_source_file ja0287478_s1.cif
_cod_data_source_block vc1
_cod_database_code 4113518

loop_
_symmetry_equiv_pos_as_xyz
'x, y, z'
'-x, y, -z'
'x+1/2, y+1/2, z'
'-x+1/2, y+1/2, -z'
'-x, -y, -z'
'x, -y, z'
'-x+1/2, -y+1/2, -z'
'x+1/2, -y+1/2, z'

loop_
_atom_site_label
_atom_site_type_symbol
_atom_site_fract_x
_atom_site_fract_y
_atom_site_fract_z
_atom_site_U_iso_or_equiv
_atom_site_adp_type
_atom_site_occupancy
_atom_site_symmetry_multiplicity
_atom_site_calc_flag
_atom_site_refinement_flags
_atom_site_disorder_assembly
_atom_site_disorder_group
Sn1 Sn 0.665762(15) 0.5000 0.382274(17) 0.02726(7) Uani 1 2 d S . .
Sn2 Sn 0.488038(10) 0.607488(11) 0.324346(12) 0.02498(5) Uani 1 1 d . . .
P1 P 0.62936(4) 0.35041(4) 0.52281(5) 0.02780(14) Uani 1 1 d . . .
H1 H 0.6666(17) 0.2846(16) 0.5560(19) 0.031(7) Uiso 1 1 d . . .
O1 O 0.60127(11) 0.59279(11) 0.27852(13) 0.0292(4) Uani 1 1 d . A .
O2 O 0.42874(15) 0.5000 0.23882(17) 0.0287(5) Uani 1 2 d S . .
O3 O 0.54518(14) 0.5000 0.39245(16) 0.0243(5) Uani 1 2 d S . .
O4 O 0.69040(11) 0.40561(12) 0.48884(13) 0.0328(4) Uani 1 1 d . A .
O5 O 0.55869(11) 0.67851(11) 0.43880(12) 0.0295(4) Uani 1 1 d . . .
O6 O 0.39629(11) 0.60719(11) 0.39454(13) 0.0307(4) Uani 1 1 d . . .
C1 C 0.43943(18) 0.70323(17) 0.2202(2) 0.0358(6) Uani 1 1 d D A .
H1A H 0.4705 0.7036 0.1713 0.043 Uiso 1 1 calc R . .
H1B H 0.3827 0.6884 0.1869 0.043 Uiso 1 1 calc R . .
C2 C 0.4409(3) 0.79211(19) 0.2619(3) 0.0597(10) Uani 1 1 d D . .
H2A H 0.4958 0.8038 0.3038 0.072 Uiso 1 1 calc R A .
H2B H 0.4026 0.7946 0.3025 0.072 Uiso 1 1 calc R . .
C3 C 0.4183(3) 0.8607(2) 0.1843(3) 0.0673(11) Uani 1 1 d D A .
H3A H 0.3660 0.8458 0.1381 0.081 Uiso 1 1 calc R . .
H3B H 0.4109 0.9150 0.2150 0.081 Uiso 1 1 calc R . .
C4 C 0.4816(3) 0.8717(3) 0.1300(4) 0.108(2) Uani 1 1 d D . .
H4A H 0.5311 0.8948 0.1734 0.162 Uiso 1 1 calc R A .
H4B H 0.4614 0.9107 0.0760 0.162 Uiso 1 1 calc R . .
H4C H 0.4934 0.8169 0.1053 0.162 Uiso 1 1 calc R . .
C5 C 0.7792(3) 0.5040(18) 0.3454(3) 0.0377(17) Uani 0.50 1 d PD A -1
H5A H 0.7715 0.4793 0.2804 0.045 Uiso 0.50 1 calc PR A -1
H5B H 0.7953 0.5638 0.3422 0.045 Uiso 0.50 1 calc PR A -1
C6 C 0.8484(4) 0.4566(4) 0.4168(5) 0.0531(17) Uani 0.50 1 d PD A -1
H6A H 0.8951 0.4506 0.3892 0.064 Uiso 0.50 1 calc PR A -1
H6B H 0.8300 0.3994 0.4290 0.064 Uiso 0.50 1 calc PR A -1
C7 C 0.8752(4) 0.5087(14) 0.5164(4) 0.072(4) Uani 0.50 1 d PD A -1
H7A H 0.9070 0.5595 0.5100 0.087 Uiso 0.50 1 calc PR A -1
H7B H 0.8278 0.5255 0.5390 0.087 Uiso 0.50 1 calc PR A -1
C8 C 0.9270(11) 0.4434(11) 0.5829(11) 0.241(10) Uiso 0.50 1 d PD A -1
H8A H 0.9462 0.4669 0.6480 0.362 Uiso 0.50 1 calc PR A -1
H8B H 0.9736 0.4285 0.5589 0.362 Uiso 0.50 1 calc PR A -1
H8C H 0.8946 0.3927 0.5847 0.362 Uiso 0.50 1 calc PR A -1
C1A C 0.63449(16) 0.65106(17) 0.22728(19) 0.0314(6) Uani 1 1 d . . .
C2A C 0.6774(2) 0.7203(2) 0.2726(2) 0.0464(8) Uani 1 1 d . A .
H2A H 0.6857 0.7281 0.3400 0.056 Uiso 1 1 calc R . .
C3A C 0.7085(2) 0.7788(2) 0.2188(3) 0.0567(9) Uani 1 1 d . . .
H3A H 0.7376 0.8266 0.2499 0.068 Uiso 1 1 calc R A .
C4A C 0.6972(2) 0.7673(2) 0.1209(3) 0.0535(9) Uani 1 1 d . A .
H4A H 0.7189 0.8068 0.0849 0.064 Uiso 1 1 calc R . .
C5A C 0.6548(3) 0.6991(2) 0.0761(3) 0.0617(10) Uani 1 1 d . . .
H5A H 0.6467 0.6916 0.0087 0.074 Uiso 1 1 calc R A .
C6A C 0.6226(2) 0.6393(2) 0.1291(2) 0.0511(8) Uani 1 1 d . A .
H6A H 0.5933 0.5917 0.0977 0.061 Uiso 1 1 calc R . .
C1B C 0.3519(2) 0.5000 0.1735(3) 0.0316(8) Uani 1 2 d S . .
C2B C 0.3448(3) 0.5000 0.0751(3) 0.0515(12) Uani 1 2 d S A .
H2B H 0.3924 0.5000 0.0533 0.062 Uiso 1 2 calc SR . .
C3B C 0.2699(4) 0.5000 0.0082(4) 0.0715(17) Uani 1 2 d S . .
H3B H 0.2662 0.5000 -0.0588 0.086 Uiso 1 2 calc SR A .
C4B C 0.2021(4) 0.5000 0.0389(5) 0.0708(18) Uani 1 2 d S A .
H4B H 0.1508 0.5000 -0.0071 0.085 Uiso 1 2 calc SR . .
C5B C 0.2060(3) 0.5000 0.1369(5) 0.0650(16) Uani 1 2 d S . .
H5B H 0.1578 0.5000 0.1573 0.078 Uiso 1 2 calc SR A .
C6B C 0.2828(3) 0.5000 0.2059(4) 0.0456(11) Uani 1 2 d S A .
H6B H 0.2866 0.5000 0.2730 0.055 Uiso 1 2 calc SR . .

loop_
_atom_site_aniso_label
_atom_site_aniso_U_11
_atom_site_aniso_U_22
_atom_site_aniso_U_33
_atom_site_aniso_U_23
_atom_site_aniso_U_13
_atom_site_aniso_U_12
Sn1 0.02500(13) 0.03416(14) 0.02400(12) 0.000 0.00895(9) 0.000
Sn2 0.02803(9) 0.02599(9) 0.02119(9) 0.00166(7) 0.00707(6) 0.00010(7)
P1 0.0293(3) 0.0298(3) 0.0247(3) 0.0029(3) 0.0080(3) 0.0052(3)
O1 0.0300(10) 0.0328(10) 0.0267(9) 0.0047(7) 0.0109(7) -0.0018(7)
O2 0.0318(14) 0.0284(13) 0.0233(12) 0.000 0.0027(10) 0.000
O3 0.0263(13) 0.0258(12) 0.0221(12) 0.000 0.0086(10) 0.000
O4 0.0271(10) 0.0440(11) 0.0282(10) 0.0042(8) 0.0087(7) 0.0029(8)
O5 0.0337(10) 0.0282(9) 0.0263(9) -0.0014(7) 0.0080(7) -0.0040(8)
O6 0.0306(10) 0.0379(10) 0.0249(9) -0.0034(8) 0.0098(7) -0.0028(8)
C1 0.0406(16) 0.0347(15) 0.0327(15) 0.0089(12) 0.0109(12) 0.0048(12)
C2 0.086(3) 0.0332(17) 0.058(2) 0.0060(16) 0.016(2) 0.0063(17)
C3 0.074(3) 0.0404(19) 0.088(3) 0.023(2) 0.023(2) 0.0163(18)
C4 0.091(4) 0.082(3) 0.164(6) 0.074(4) 0.057(4) 0.017(3)
C5 0.033(2) 0.050(4) 0.034(2) 0.004(8) 0.0165(18) 0.012(8)
C6 0.034(3) 0.062(4) 0.066(4) 0.003(3) 0.017(3) 0.001(3)
C7 0.040(3) 0.120(10) 0.050(3) -0.020(8) 0.001(2) 0.031(8)
C1A 0.0317(14) 0.0344(14) 0.0312(14) 0.0085(11) 0.0140(11) 0.0009(11)
C2A 0.0509(19) 0.0511(19) 0.0360(16) 0.0048(14) 0.0093(14) -0.0157(15)
C3A 0.056(2) 0.050(2) 0.064(2) 0.0080(17) 0.0167(18) -0.0205(17)
C4A 0.053(2) 0.053(2) 0.063(2) 0.0214(18) 0.0297(18) -0.0016(16)
C5A 0.091(3) 0.065(2) 0.0405(19) 0.0087(18) 0.037(2) -0.007(2)
C6A 0.076(2) 0.0466(18) 0.0361(17) -0.0017(14) 0.0234(17) -0.0091(17)
C1B 0.034(2) 0.0258(18) 0.0294(19) 0.000 -0.0012(15) 0.000
C2B 0.058(3) 0.060(3) 0.029(2) 0.000 0.001(2) 0.000
C3B 0.075(4) 0.075(4) 0.044(3) 0.000 -0.019(3) 0.000
C4B 0.057(4) 0.051(3) 0.075(4) 0.000 -0.031(3) 0.000
C5B 0.033(3) 0.045(3) 0.107(5) 0.000 0.003(3) 0.000
C6B 0.035(2) 0.035(2) 0.065(3) 0.000 0.011(2) 0.000

loop_
_atom_type_symbol
_atom_type_description
_atom_type_scat_dispersion_real
_atom_type_scat_dispersion_imag
_atom_type_scat_source
C C 0.0033 0.0016 'International Tables Vol C Tables 4.2.6.8 and 6.1.1.4'
H H 0.0000 0.0000 'International Tables Vol C Tables 4.2.6.8 and 6.1.1.4'
O O 0.0106 0.0060 'International Tables Vol C Tables 4.2.6.8 and 6.1.1.4'
P P 0.1023 0.0942 'International Tables Vol C Tables 4.2.6.8 and 6.1.1.4'
Sn Sn -0.6537 1.4246 'International Tables Vol C Tables 4.2.6.8 and 6.1.1.4'

loop_
_geom_angle_atom_site_label_1
_geom_angle_atom_site_label_2
_geom_angle_atom_site_label_3
_geom_angle
_geom_angle_site_symmetry_1
_geom_angle_site_symmetry_3
O4 Sn1 O4 90.63(10) 6_565 .
O4 Sn1 O3 87.60(7) 6_565 .
O4 Sn1 O3 87.60(7) . .
O4 Sn1 C5 98.1(6) 6_565 .
O4 Sn1 C5 100.6(5) . .
O3 Sn1 C5 169.91(18) . .
O4 Sn1 C5 100.6(5) 6_565 6_565
O4 Sn1 C5 98.1(6) . 6_565
O3 Sn1 C5 169.91(18) . 6_565
C5 Sn1 C5 3.4(15) . 6_565
O4 Sn1 O1 161.38(7) 6_565 6_565
O4 Sn1 O1 89.24(7) . 6_565
O3 Sn1 O1 73.78(6) . 6_565
C5 Sn1 O1 100.2(5) . 6_565
C5 Sn1 O1 97.9(5) 6_565 6_565
O4 Sn1 O1 89.24(7) 6_565 .
O4 Sn1 O1 161.38(7) . .
O3 Sn1 O1 73.78(6) . .
C5 Sn1 O1 97.9(5) . .
C5 Sn1 O1 100.2(5) 6_565 .
O1 Sn1 O1 85.03(10) 6_565 .
O3 Sn2 O6 95.22(8) . .
O3 Sn2 O5 88.19(7) . .
O6 Sn2 O5 88.40(7) . .
O3 Sn2 C1 163.58(9) . .
O6 Sn2 C1 97.97(9) . .
O5 Sn2 C1 101.87(9) . .
O3 Sn2 O2 73.54(8) . .
O6 Sn2 O2 88.51(8) . .
O5 Sn2 O2 161.10(7) . .
C1 Sn2 O2 97.02(9) . .
O3 Sn2 O1 73.45(8) . .
O6 Sn2 O1 167.31(7) . .
O5 Sn2 O1 85.57(7) . .
C1 Sn2 O1 94.20(9) . .
O2 Sn2 O1 93.59(8) . .
O6 P1 O5 114.40(10) 5_666 6_565
O6 P1 O4 111.07(11) 5_666 .
O5 P1 O4 112.28(10) 6_565 .
C1A O1 Sn1 127.29(16) . .
C1A O1 Sn2 126.91(15) . .
Sn1 O1 Sn2 100.98(7) . .
C1B O2 Sn2 126.22(8) . .
C1B O2 Sn2 126.22(8) . 6_565
Sn2 O2 Sn2 102.31(10) . 6_565
Sn2 O3 Sn2 110.27(11) 6_565 .
Sn2 O3 Sn1 108.32(7) 6_565 .
Sn2 O3 Sn1 108.32(7) . .
P1 O4 Sn1 127.91(11) . .
P1 O5 Sn2 128.94(10) 6_565 .
P1 O6 Sn2 141.95(11) 5_666 .
C2 C1 Sn2 114.5(2) . .
C1 C2 C3 113.1(3) . .
C4 C3 C2 112.5(3) . .
C6 C5 Sn1 114.0(7) . .
C5 C6 C7 109.3(10) . .
C8 C7 C6 101.1(12) . .
C2A C1A C6A 120.2(3) . .
C2A C1A O1 121.0(2) . .
C6A C1A O1 118.8(3) . .
C1A C2A C3A 119.8(3) . .
C4A C3A C2A 120.4(3) . .
C5A C4A C3A 119.8(3) . .
C4A C5A C6A 120.6(3) . .
C1A C6A C5A 119.2(3) . .
C6B C1B C2B 119.6(4) . .
C6B C1B O2 120.7(4) . .
C2B C1B O2 119.6(4) . .
C3B C2B C1B 121.4(5) . .
C4B C3B C2B 119.4(5) . .
C3B C4B C5B 121.3(5) . .
C4B C5B C6B 119.5(5) . .
C1B C6B C5B 118.7(5) . .

loop_
_geom_bond_atom_site_label_1
_geom_bond_atom_site_label_2
_geom_bond_distance
_geom_bond_site_symmetry_2
Sn1 O4 2.0809(18) 6_565
Sn1 O4 2.0809(18) .
Sn1 O3 2.090(2) .
Sn1 C5 2.129(5) .
Sn1 C5 2.129(5) 6_565
Sn1 O1 2.1522(18) 6_565
Sn1 O1 2.1522(18) .
Sn2 O3 2.0534(14) .
Sn2 O6 2.0641(17) .
Sn2 O5 2.0710(17) .
Sn2 C1 2.116(3) .
Sn2 O2 2.1632(15) .
Sn2 O1 2.2013(17) .
P1 O6 1.5146(18) 5_666
P1 O5 1.5189(19) 6_565
P1 O4 1.5248(19) .
O1 C1A 1.380(3) .
O2 C1B 1.384(4) .
O2 Sn2 2.1632(15) 6_565
O3 Sn2 2.0534(14) 6_565
O5 P1 1.5189(19) 6_565
O6 P1 1.5146(18) 5_666
C1 C2 1.512(4) .
C2 C3 1.517(4) .
C3 C4 1.493(5) .
C5 C6 1.526(13) .
C6 C7 1.593(12) .
C7 C8 1.508(14) .
C1A C2A 1.368(4) .
C1A C6A 1.372(4) .
C2A C3A 1.388(4) .
C3A C4A 1.370(5) .
C4A C5A 1.351(5) .
C5A C6A 1.403(4) .
C1B C6B 1.371(6) .
C1B C2B 1.376(6) .
C2B C3B 1.369(7) .
C3B C4B 1.336(9) .
C4B C5B 1.380(8) .
C5B C6B 1.406(7) .
